data_4318237
loop_
_publ_author_name
'Sherrika Daniel'
'David M. Hoffman'

_publ_section_title
;
 Synthesis and Structures of Aluminum Alkanethiolate Complexes
;
_journal_name_full 'Inorganic Chemistry'
_journal_page_first 3843
_journal_page_last 3849
_journal_paper_doi 10.1021/ic011257g
_journal_volume 41
_journal_year 2002
_chemical_formula_sum 'C24 H54 Al2 S6'
_chemical_formula_weight 588.99
_chemical_name_systematic
;
  ?
;
_space_group_IT_number 2
_symmetry_cell_setting triclinic
_symmetry_space_group_name_Hall '-P 1'
_symmetry_space_group_name_H-M 'P -1'
_atom_sites_solution_hydrogens geom
_atom_sites_solution_primary Patterson
_atom_sites_solution_secondary difmap
_audit_creation_method SHELXL-97
_cell_angle_alpha 83.565(2)
_cell_angle_beta 62.227(1)
_cell_angle_gamma 74.623(1)
_cell_formula_units_Z 1
_cell_length_a 9.8289(9)
_cell_length_b 9.9282(9)
_cell_length_c 10.1097(9)
_cell_measurement_reflns_used 3236
_cell_measurement_temperature 223(2)
_cell_measurement_theta_max 23.29
_cell_measurement_theta_min 2.13
_cell_volume 841.57(13)
_computing_cell_refinement 'Siemens SAINT software (Siemens, 1996)'
_computing_data_collection 'Siemens SMART software (Siemens, 1996)'
_computing_data_reduction 'Siemens SAINT software (Siemens, 1996)'
_computing_structure_refinement 'SHELXL-97 (Sheldrick, 1997)'
_computing_structure_solution 'SHELXS-97 (Sheldrick, 1997)'
_diffrn_ambient_temperature 223(2)
_diffrn_detector_area_resol_mean 1K
_diffrn_measured_fraction_theta_full 0.972
_diffrn_measured_fraction_theta_max 0.972
_diffrn_measurement_device_type 'Siemens SMART CCD'
_diffrn_measurement_method CCD
_diffrn_radiation_monochromator graphite
_diffrn_radiation_source 'fine-focus sealed tube'
_diffrn_radiation_type MoK\a
_diffrn_radiation_wavelength 0.71073
_diffrn_reflns_av_R_equivalents 0.0299
_diffrn_reflns_av_sigmaI/netI 0.0304
_diffrn_reflns_limit_h_max 10
_diffrn_reflns_limit_h_min -9
_diffrn_reflns_limit_k_max 11
_diffrn_reflns_limit_k_min -10
_diffrn_reflns_limit_l_max 11
_diffrn_reflns_limit_l_min 0
_diffrn_reflns_number 3747
_diffrn_reflns_theta_full 23.29
_diffrn_reflns_theta_max 23.29
_diffrn_reflns_theta_min 2.13
_diffrn_standards_decay_% 0.0
_exptl_absorpt_coefficient_mu 0.471
_exptl_absorpt_correction_T_max 0.8215
_exptl_absorpt_correction_T_min 0.6189
_exptl_absorpt_correction_type empirical
_exptl_crystal_colour Colorless
_exptl_crystal_density_diffrn 1.162
_exptl_crystal_density_method 'not measured'
_exptl_crystal_description Block
_exptl_crystal_F_000 320
_exptl_crystal_size_max 0.40
_exptl_crystal_size_mid 0.15
_exptl_crystal_size_min 0.10
_refine_diff_density_max 0.472
_refine_diff_density_min -0.295
_refine_diff_density_rms 0.074
_refine_ls_extinction_coef 0.017(3)
_refine_ls_extinction_expression Fc^*^=kFc[1+0.001xFc^2^\l^3^/sin(2\q)]^-1/4^
_refine_ls_extinction_method SHELXL
_refine_ls_goodness_of_fit_ref 1.264
_refine_ls_hydrogen_treatment mixed
_refine_ls_matrix_type full
_refine_ls_number_parameters 181
_refine_ls_number_reflns 2349
_refine_ls_number_restraints 6
_refine_ls_restrained_S_all 1.263
_refine_ls_R_factor_all 0.0492
_refine_ls_R_factor_gt 0.0456
_refine_ls_shift/su_max 0.025
_refine_ls_shift/su_mean 0.004
_refine_ls_structure_factor_coef Fsqd
_refine_ls_weighting_details 'calc w=1/[\s^2^(Fo^2^)+(0.0107P)^2^+3.4463P] where P=(Fo^2^+2Fc^2^)/3'
_refine_ls_weighting_scheme calc
_refine_ls_wR_factor_gt 0.1380
_refine_ls_wR_factor_ref 0.1397
_reflns_number_gt 2174
_reflns_number_total 2357
_reflns_threshold_expression >4sigma(I)
_cod_data_source_file ic011257g_1.cif
_cod_data_source_block k520
_cod_depositor_comments
;
The following automatic conversions were performed:

'_symmetry_cell_setting' value 'Triclinic' changed to 'triclinic'
according to the built-in table from CIF Core dictionary named
'cif_core.dic' version 2.4.1 from
2010-06-29.

'_exptl_absorpt_correction_type' value 'Empirical'
changed to 'empirical' according to the built-in table from CIF Core
dictionary named 'cif_core.dic' version 2.4.1 from 2010-06-29.

Automatic conversion script
Id: cif_fix_values 1646 2011-03-28 12:23:43Z adriana 
;
_cod_original_formula_sum 'C24 H54 S6 Al2'
_cod_database_code 4318237

loop_
_symmetry_equiv_pos_as_xyz
'x, y, z'
'-x, -y, -z'

loop_
_atom_site_label
_atom_site_type_symbol
_atom_site_fract_x
_atom_site_fract_y
_atom_site_fract_z
_atom_site_U_iso_or_equiv
_atom_site_adp_type
_atom_site_occupancy
_atom_site_symmetry_multiplicity
_atom_site_calc_flag
_atom_site_refinement_flags
_atom_site_disorder_assembly
_atom_site_disorder_group
S1 S 0.49895(13) 0.61818(12) 0.37107(12) 0.0211(3) Uani 1 1 d . . .
S2 S 0.89671(14) 0.43159(13) 0.32438(15) 0.0320(4) Uani 1 1 d . . .
S3 S 0.63491(15) 0.23890(13) 0.25913(14) 0.0302(4) Uani 1 1 d . . .
Al Al 0.66435(16) 0.39876(14) 0.37253(15) 0.0208(4) Uani 1 1 d . . .
C1 C 0.5854(5) 0.7759(5) 0.3027(5) 0.0242(10) Uani 1 1 d . . .
C2 C 0.6863(7) 0.7542(6) 0.1355(6) 0.0394(13) Uani 1 1 d . . .
H2A H 0.6214 0.7433 0.0906 0.059 Uiso 1 1 calc R . .
H2B H 0.7717 0.6710 0.1159 0.059 Uiso 1 1 calc R . .
H2C H 0.7304 0.8345 0.0930 0.059 Uiso 1 1 calc R . .
C3 C 0.4426(6) 0.9009(5) 0.3398(7) 0.0383(13) Uani 1 1 d . . .
H3A H 0.3815 0.8884 0.2915 0.057 Uiso 1 1 calc R . .
H3B H 0.4792 0.9858 0.3042 0.057 Uiso 1 1 calc R . .
H3C H 0.3766 0.9078 0.4472 0.057 Uiso 1 1 calc R . .
C4 C 0.6827(6) 0.7935(6) 0.3778(6) 0.0337(12) Uani 1 1 d . . .
H4A H 0.6153 0.8071 0.4845 0.050 Uiso 1 1 calc R . .
H4B H 0.7267 0.8742 0.3369 0.050 Uiso 1 1 calc R . .
H4C H 0.7682 0.7106 0.3597 0.050 Uiso 1 1 calc R . .
C5 C 1.0159(6) 0.2750(5) 0.3752(6) 0.0292(11) Uani 1 1 d . . .
C6 C 0.9495(7) 0.2674(7) 0.5430(7) 0.0484(15) Uani 1 1 d . . .
H6A H 0.9465 0.3538 0.5817 0.073 Uiso 1 1 calc R . .
H6B H 1.0163 0.1898 0.5691 0.073 Uiso 1 1 calc R . .
H6C H 0.8431 0.2536 0.5861 0.073 Uiso 1 1 calc R . .
C7 C 1.1823(6) 0.3002(7) 0.3065(7) 0.0465(15) Uani 1 1 d . . .
H7A H 1.2245 0.3049 0.1986 0.070 Uiso 1 1 calc R . .
H7B H 1.2508 0.2242 0.3323 0.070 Uiso 1 1 calc R . .
H7C H 1.1773 0.3876 0.3450 0.070 Uiso 1 1 calc R . .
C8 C 1.0219(8) 0.1418(6) 0.3099(8) 0.0553(18) Uani 1 1 d . . .
H8A H 1.0647 0.1496 0.2021 0.083 Uiso 1 1 calc R . .
H8B H 0.9157 0.1276 0.3515 0.083 Uiso 1 1 calc R . .
H8C H 1.0890 0.0631 0.3342 0.083 Uiso 1 1 calc R . .
C9 C 0.7486(16) 0.2457(12) 0.054(3) 0.027(4) Uani 0.50 1 d PD A 1
C10 C 0.645(2) 0.2155(19) -0.009(2) 0.051(4) Uani 0.50 1 d PD A 1
H10A H 0.6156 0.1284 0.0310 0.076 Uiso 0.50 1 calc PR A 1
H10B H 0.7038 0.2081 -0.1171 0.076 Uiso 0.50 1 calc PR A 1
H10C H 0.5503 0.2909 0.0191 0.076 Uiso 0.50 1 calc PR A 1
C11 C 0.9036(13) 0.1337(13) -0.0008(14) 0.053(3) Uani 0.50 1 d PD A 1
H11A H 0.8812 0.0424 0.0273 0.079 Uiso 0.50 1 calc PR A 1
H11B H 0.9666 0.1496 0.0439 0.079 Uiso 0.50 1 calc PR A 1
H11C H 0.9619 0.1378 -0.1088 0.079 Uiso 0.50 1 calc PR A 1
C12 C 0.7787(18) 0.3903(13) 0.0049(13) 0.047(3) Uani 0.50 1 d PD A 1
H12A H 0.8340 0.4144 0.0537 0.071 Uiso 0.50 1 calc PR A 1
H12B H 0.6784 0.4584 0.0324 0.071 Uiso 0.50 1 calc PR A 1
H12C H 0.8430 0.3900 -0.1027 0.071 Uiso 0.50 1 calc PR A 1
C9' C 0.7143(17) 0.2798(14) 0.054(3) 0.025(4) Uani 0.50 1 d PD A 2
C10' C 0.709(3) 0.1521(15) -0.014(2) 0.056(5) Uani 0.50 1 d PD A 2
H10D H 0.6054 0.1327 0.0430 0.084 Uiso 0.50 1 calc PR A 2
H10E H 0.7893 0.0720 -0.0102 0.084 Uiso 0.50 1 calc PR A 2
H10F H 0.7296 0.1705 -0.1168 0.084 Uiso 0.50 1 calc PR A 2
C11' C 0.6001(17) 0.4081(13) 0.0320(14) 0.057(4) Uani 0.50 1 d PD A 2
H11D H 0.4954 0.3905 0.0736 0.085 Uiso 0.50 1 calc PR A 2
H11E H 0.6374 0.4269 -0.0739 0.085 Uiso 0.50 1 calc PR A 2
H11F H 0.5950 0.4882 0.0825 0.085 Uiso 0.50 1 calc PR A 2
C12' C 0.8803(16) 0.304(2) -0.0137(16) 0.064(4) Uani 0.50 1 d PD A 2
H12D H 0.8805 0.3766 0.0426 0.096 Uiso 0.50 1 calc PR A 2
H12E H 0.9124 0.3321 -0.1169 0.096 Uiso 0.50 1 calc PR A 2
H12F H 0.9538 0.2181 -0.0099 0.096 Uiso 0.50 1 calc PR A 2

loop_
_atom_site_aniso_label
_atom_site_aniso_U_11
_atom_site_aniso_U_22
_atom_site_aniso_U_33
_atom_site_aniso_U_23
_atom_site_aniso_U_13
_atom_site_aniso_U_12
S1 0.0212(6) 0.0204(6) 0.0208(6) 0.0015(4) -0.0092(5) -0.0048(5)
S2 0.0232(7) 0.0303(7) 0.0446(8) 0.0088(6) -0.0176(6) -0.0089(5)
S3 0.0371(7) 0.0304(7) 0.0234(7) -0.0018(5) -0.0101(6) -0.0148(6)
Al 0.0190(7) 0.0216(7) 0.0202(7) -0.0002(5) -0.0080(6) -0.0041(6)
C1 0.025(2) 0.019(2) 0.029(3) 0.0053(19) -0.011(2) -0.008(2)
C2 0.047(3) 0.041(3) 0.026(3) 0.003(2) -0.009(3) -0.021(3)
C3 0.037(3) 0.022(3) 0.054(4) 0.005(2) -0.022(3) -0.005(2)
C4 0.037(3) 0.035(3) 0.036(3) 0.005(2) -0.019(3) -0.018(2)
C5 0.023(3) 0.027(3) 0.038(3) -0.001(2) -0.017(2) 0.000(2)
C6 0.043(3) 0.060(4) 0.045(4) 0.012(3) -0.023(3) -0.014(3)
C7 0.026(3) 0.057(4) 0.054(4) 0.004(3) -0.020(3) -0.005(3)
C8 0.057(4) 0.035(3) 0.086(5) -0.015(3) -0.049(4) 0.007(3)
C9 0.030(8) 0.031(8) 0.015 0.002(7) -0.009(6) -0.006(7)
C10 0.066(12) 0.063(13) 0.037(8) 0.004(10) -0.028(9) -0.032(10)
C11 0.034(6) 0.058(8) 0.047(8) -0.013(6) -0.008(6) 0.003(6)
C12 0.061(9) 0.056(8) 0.023(6) 0.003(6) -0.010(6) -0.028(7)
C9' 0.024(7) 0.026(7) 0.025(5) -0.002(6) -0.012(6) -0.002(6)
C10' 0.097(16) 0.042(10) 0.032(8) -0.008(8) -0.030(10) -0.016(9)
C11' 0.077(10) 0.053(8) 0.040(7) 0.015(6) -0.033(7) -0.008(7)
C12' 0.047(9) 0.105(13) 0.043(8) 0.008(8) -0.016(7) -0.035(9)

loop_
_atom_type_symbol
_atom_type_description
_atom_type_scat_dispersion_real
_atom_type_scat_dispersion_imag
_atom_type_scat_source
C C 0.0033 0.0016 'International Tables Vol C Tables 4.2.6.8 and 6.1.1.4'
H H 0.0000 0.0000 'International Tables Vol C Tables 4.2.6.8 and 6.1.1.4'
Al Al 0.0645 0.0514 'International Tables Vol C Tables 4.2.6.8 and 6.1.1.4'
S S 0.1246 0.1234 'International Tables Vol C Tables 4.2.6.8 and 6.1.1.4'

loop_
_geom_angle_atom_site_label_1
_geom_angle_atom_site_label_2
_geom_angle_atom_site_label_3
_geom_angle
_geom_angle_site_symmetry_1
_geom_angle_site_symmetry_3
_geom_angle_publ_flag
C1 S1 Al 118.52(16) . 2_666 ?
C1 S1 Al 119.75(15) . . ?
Al S1 Al 90.32(6) 2_666 . ?
C5 S2 Al 110.81(16) . . ?
C9 S3 C9' 12.6(6) . . ?
C9 S3 Al 111.8(4) . . ?
C9' S3 Al 108.6(4) . . ?
S3 Al S2 123.82(8) . . ?
S3 Al S1 106.66(7) . 2_666 ?
S2 Al S1 112.68(7) . 2_666 ?
S3 Al S1 110.99(7) . . ?
S2 Al S1 107.75(7) . . ?
S1 Al S1 89.68(6) 2_666 . ?
C2 C1 C4 111.2(4) . . ?
C2 C1 C3 111.6(4) . . ?
C4 C1 C3 110.2(4) . . ?
C2 C1 S1 105.6(3) . . ?
C4 C1 S1 112.7(3) . . ?
C3 C1 S1 105.2(3) . . ?
C6 C5 C8 111.2(5) . . ?
C6 C5 C7 109.8(4) . . ?
C8 C5 C7 109.7(5) . . ?
C6 C5 S2 109.6(4) . . ?
C8 C5 S2 111.6(4) . . ?
C7 C5 S2 104.7(4) . . ?
C11 C9 C12 111.0(13) . . ?
C11 C9 C10 109.4(14) . . ?
C12 C9 C10 109.0(14) . . ?
C11 C9 S3 110.3(11) . . ?
C12 C9 S3 111.0(11) . . ?
C10 C9 S3 105.9(11) . . ?
C12' C9' C10' 112.6(17) . . ?
C12' C9' C11' 110.4(13) . . ?
C10' C9' C11' 108.7(13) . . ?
C12' C9' S3 112.5(12) . . ?
C10' C9' S3 103.2(11) . . ?
C11' C9' S3 109.0(12) . . ?

loop_
_geom_bond_atom_site_label_1
_geom_bond_atom_site_label_2
_geom_bond_distance
_geom_bond_site_symmetry_2
_geom_bond_publ_flag
S1 C1 1.888(4) . ?
S1 Al 2.3434(18) 2_666 ?
S1 Al 2.3507(18) . ?
S2 C5 1.862(5) . ?
S2 Al 2.2096(18) . ?
S3 C9 1.84(2) . ?
S3 C9' 1.88(2) . ?
S3 Al 2.2085(18) . ?
Al S1 2.3434(18) 2_666 ?
C1 C2 1.514(7) . ?
C1 C4 1.523(7) . ?
C1 C3 1.530(7) . ?
C5 C6 1.508(8) . ?
C5 C8 1.519(7) . ?
C5 C7 1.530(7) . ?
C9 C11 1.522(9) . ?
C9 C12 1.525(9) . ?
C9 C10 1.531(9) . ?
C9' C12' 1.522(9) . ?
C9' C10' 1.528(9) . ?
C9' C11' 1.530(10) . ?

loop_
_geom_torsion_atom_site_label_1
_geom_torsion_atom_site_label_2
_geom_torsion_atom_site_label_3
_geom_torsion_atom_site_label_4
_geom_torsion
_geom_torsion_site_symmetry_1
_geom_torsion_site_symmetry_2
_geom_torsion_site_symmetry_3
_geom_torsion_site_symmetry_4
_geom_torsion_publ_flag
C9 S3 Al S2 -49.9(4) . . . . ?
C9' S3 Al S2 -62.9(4) . . . . ?
C9 S3 Al S1 176.9(4) . . . 2_666 ?
C9' S3 Al S1 163.9(4) . . . 2_666 ?
C9 S3 Al S1 80.7(4) . . . . ?
C9' S3 Al S1 67.7(4) . . . . ?
C5 S2 Al S3 -64.1(2) . . . . ?
C5 S2 Al S1 66.68(19) . . . 2_666 ?
C5 S2 Al S1 164.00(18) . . . . ?
C1 S1 Al S3 -128.67(18) . . . . ?
Al S1 Al S3 107.75(8) 2_666 . . . ?
C1 S1 Al S2 9.81(19) . . . . ?
Al S1 Al S2 -113.77(8) 2_666 . . . ?
C1 S1 Al S1 123.58(19) . . . 2_666 ?
Al S1 Al S1 0.0 2_666 . . 2_666 ?
Al S1 C1 C2 178.8(3) 2_666 . . . ?
Al S1 C1 C2 70.3(4) . . . . ?
Al S1 C1 C4 57.2(4) 2_666 . . . ?
Al S1 C1 C4 -51.4(4) . . . . ?
Al S1 C1 C3 -63.0(4) 2_666 . . . ?
Al S1 C1 C3 -171.6(3) . . . . ?
Al S2 C5 C6 -73.8(4) . . . . ?
Al S2 C5 C8 49.9(5) . . . . ?
Al S2 C5 C7 168.5(3) . . . . ?
C9' S3 C9 C11 177(4) . . . . ?
Al S3 C9 C11 99.3(9) . . . . ?
C9' S3 C9 C12 54(3) . . . . ?
Al S3 C9 C12 -24.1(11) . . . . ?
C9' S3 C9 C10 -65(4) . . . . ?
Al S3 C9 C10 -142.4(8) . . . . ?
C9 S3 C9' C12' -56(3) . . . . ?
Al S3 C9' C12' 50.4(12) . . . . ?
C9 S3 C9' C10' 65(4) . . . . ?
Al S3 C9' C10' 172.1(9) . . . . ?
C9 S3 C9' C11' -179(4) . . . . ?
Al S3 C9' C11' -72.4(9) . . . . ?
